data_7120119
loop_
_publ_author_name
'Zheng, Dongsong'
'Zhao, Qiankun'
'Hu, Xiaoying'
'Cheng, Tanyu'
'Liu, Guohua'
'Wang, Wei'

_publ_section_title
;
 Dynamic kinetic asymmetric transfer hydrogenation-cyclization tandem
 reaction: an easy access to chiral 3,4-dihydro-2H-pyran-carbonitriles
;
_journal_name_full 'Chem. Commun.'
_journal_paper_doi 10.1039/C7CC02156A
_journal_year 2017
_chemical_absolute_configuration ad
_chemical_formula_sum 'C19 H18 N2 O2'
_chemical_formula_weight 306.35
_chemical_name_systematic
; 
 ? 
;
_space_group_crystal_system monoclinic
_space_group_IT_number 5
_space_group_name_Hall 'C 2y'
_space_group_name_H-M_alt 'C 1 2 1'
_symmetry_space_group_name_Hall 'C 2y'
_symmetry_space_group_name_H-M 'C 1 2 1'
_atom_sites_solution_hydrogens mixed
_audit_creation_method SHELXL-2013
_audit_update_record
;
2016-10-30 deposited with the CCDC.
2017-05-12 downloaded from the CCDC.
;
_cell_angle_alpha 90
_cell_angle_beta 127.1100(10)
_cell_angle_gamma 90
_cell_formula_units_Z 8
_cell_length_a 27.1608(7)
_cell_length_b 6.9059(2)
_cell_length_c 21.9106(9)
_cell_measurement_reflns_used 3528
_cell_measurement_temperature 133(2)
_cell_measurement_theta_max 137.042
_cell_measurement_theta_min 8.164
_cell_volume 3277.45(19)
_computing_cell_refinement 'Bruker SAINT'
_computing_data_collection 'Bruker APEX2'
_computing_data_reduction 'Bruker SAINT'
_computing_molecular_graphics 'Bruker SHELXTL'
_computing_publication_material 'Bruker SHELXTL'
_computing_structure_refinement 'SHELXL-2013 (Sheldrick, 2013)'
_computing_structure_solution 'SHELXS-97 (Sheldrick, 2008)'
_diffrn_ambient_temperature 133(2)
_diffrn_measured_fraction_theta_full 0.919
_diffrn_measured_fraction_theta_max 0.969
_diffrn_measurement_device_type 'Bruker APEX-II CCD'
_diffrn_measurement_method '\f and \w scans'
_diffrn_radiation_type CuK\a
_diffrn_radiation_wavelength 1.54178
_diffrn_reflns_av_R_equivalents 0.0436
_diffrn_reflns_av_unetI/netI 0.0729
_diffrn_reflns_Laue_measured_fraction_full 0.919
_diffrn_reflns_Laue_measured_fraction_max 0.969
_diffrn_reflns_limit_h_max 30
_diffrn_reflns_limit_h_min -32
_diffrn_reflns_limit_k_max 7
_diffrn_reflns_limit_k_min -5
_diffrn_reflns_limit_l_max 25
_diffrn_reflns_limit_l_min -25
_diffrn_reflns_number 7732
_diffrn_reflns_point_group_measured_fraction_full 0.663
_diffrn_reflns_point_group_measured_fraction_max 0.700
_diffrn_reflns_theta_full 67.679
_diffrn_reflns_theta_max 65.485
_diffrn_reflns_theta_min 4.164
_exptl_absorpt_coefficient_mu 0.653
_exptl_absorpt_correction_T_max 0.7532
_exptl_absorpt_correction_T_min 0.5121
_exptl_absorpt_correction_type multi-scan
_exptl_absorpt_process_details sadabs
_exptl_crystal_colour colorless
_exptl_crystal_density_diffrn 1.242
_exptl_crystal_description prismatic
_exptl_crystal_F_000 1296
_exptl_crystal_size_max 0.210
_exptl_crystal_size_mid 0.160
_exptl_crystal_size_min 0.110
_refine_diff_density_max 0.310
_refine_diff_density_min -0.281
_refine_diff_density_rms 0.067
_refine_ls_abs_structure_details
; 
 Flack x determined using 871 quotients [(I+)-(I-)]/[(I+)+(I-)] 
 (Parsons and Flack (2004), Acta Cryst. A60, s61). 
;
_refine_ls_abs_structure_Flack -0.1(3)
_refine_ls_extinction_method none
_refine_ls_goodness_of_fit_ref 1.049
_refine_ls_hydrogen_treatment mixed
_refine_ls_matrix_type full
_refine_ls_number_parameters 433
_refine_ls_number_reflns 3942
_refine_ls_number_restraints 1
_refine_ls_restrained_S_all 1.048
_refine_ls_R_factor_all 0.0482
_refine_ls_R_factor_gt 0.0456
_refine_ls_shift/su_max 0.000
_refine_ls_shift/su_mean 0.000
_refine_ls_structure_factor_coef Fsqd
_refine_ls_weighting_details 'w=1/[\s^2^(Fo^2^)+(0.0590P)^2^+1.3240P] where P=(Fo^2^+2Fc^2^)/3'
_refine_ls_weighting_scheme calc
_refine_ls_wR_factor_gt 0.1144
_refine_ls_wR_factor_ref 0.1200
_reflns_Friedel_coverage 0.324
_reflns_Friedel_fraction_full 0.357
_reflns_Friedel_fraction_max 0.378
_reflns_number_gt 3709
_reflns_number_total 3942
_reflns_threshold_expression 'I > 2\s(I)'
_cod_depositor_comments
;

2017-11-19
Z value and formula fixed to values more according to usual
chemical conventions.                 miguel
;
_cod_original_formula_sum 'C38 H36 N4 O4'
_cod_original_formula_weight 612.71
_cod_original_formula_units_Z 4
_cod_data_source_file c7cc02156a2.cif
_cod_data_source_block dm15453
_cod_database_code 7120119
_shelx_space_group_comment
; 
The symmetry employed for this shelxl refinement is uniquely defined 
by the following loop, which should always be used as a source of 
symmetry information in preference to the above space-group names. 
They are only intended as comments. 
;
_shelx_estimated_absorpt_t_min 0.875
_shelx_estimated_absorpt_t_max 0.932
_shelxl_version_number 2013-4

loop_
_space_group_symop_operation_xyz
'x, y, z'
'-x, y, -z'
'x+1/2, y+1/2, z'
'-x+1/2, y+1/2, -z'

loop_
_atom_site_label
_atom_site_type_symbol
_atom_site_fract_x
_atom_site_fract_y
_atom_site_fract_z
_atom_site_U_iso_or_equiv
_atom_site_adp_type
_atom_site_occupancy
_atom_site_site_symmetry_order
_atom_site_calc_flag
_atom_site_refinement_flags_posn
_atom_site_refinement_flags_adp
N1 N 0.31636(12) 0.5020(4) 0.32985(15) 0.0281(6) Uani 1 1 d . .
N2 N 0.23007(12) 0.7833(5) 0.16189(14) 0.0354(6) Uani 1 1 d . .
N3 N 0.17747(12) 0.1653(4) 0.16629(15) 0.0303(6) Uani 1 1 d . .
N4 N 0.27173(12) -0.1093(4) 0.33692(14) 0.0330(6) Uani 1 1 d . .
O1 O 0.36260(9) 0.2647(3) 0.31356(10) 0.0273(5) Uani 1 1 d . .
O2 O 0.36429(11) 0.8199(4) -0.01672(12) 0.0376(6) Uani 1 1 d . .
O3 O 0.13186(9) 0.3956(3) 0.18660(10) 0.0274(5) Uani 1 1 d . .
O4 O 0.12930(9) -0.1137(3) 0.50900(11) 0.0287(5) Uani 1 1 d . .
C1 C 0.32541(12) 0.4215(4) 0.28159(15) 0.0240(6) Uani 1 1 d . .
C2 C 0.30072(12) 0.4859(5) 0.20942(15) 0.0245(6) Uani 1 1 d . .
C3 C 0.31162(13) 0.3814(5) 0.15728(15) 0.0275(6) Uani 1 1 d . .
H3 H 0.2750 0.2977 0.1211 0.033 Uiso 1 1 calc R U
C4 C 0.36886(14) 0.2501(5) 0.20804(16) 0.0299(7) Uani 1 1 d . .
H4A H 0.3723 0.1616 0.1753 0.036 Uiso 1 1 calc R U
H4B H 0.4066 0.3309 0.2377 0.036 Uiso 1 1 calc R U
C5 C 0.36369(13) 0.1338(5) 0.26203(16) 0.0291(7) Uani 1 1 d . .
H5 H 0.3237 0.0615 0.2311 0.035 Uiso 1 1 calc R U
C6 C 0.41461(13) -0.0093(5) 0.31150(16) 0.0290(7) Uani 1 1 d . .
C7 C 0.46496(14) -0.0305(5) 0.31020(17) 0.0336(7) Uani 1 1 d . .
H7 H 0.4695 0.0543 0.2797 0.040 Uiso 1 1 calc R U
C8 C 0.50849(15) -0.1738(6) 0.3528(2) 0.0426(9) Uani 1 1 d . .
H8 H 0.5424 -0.1877 0.3510 0.051 Uiso 1 1 calc R U
C9 C 0.50261(17) -0.2957(7) 0.3975(3) 0.0579(11) Uani 1 1 d . .
H9 H 0.5326 -0.3933 0.4274 0.069 Uiso 1 1 calc R U
C10 C 0.45184(17) -0.2745(7) 0.3986(3) 0.0600(12) Uani 1 1 d . .
H10 H 0.4470 -0.3596 0.4287 0.072 Uiso 1 1 calc R U
C11 C 0.40912(15) -0.1316(6) 0.3564(2) 0.0438(9) Uani 1 1 d . .
H11 H 0.3753 -0.1171 0.3584 0.053 Uiso 1 1 calc R U
C12 C 0.26182(13) 0.6476(5) 0.18279(15) 0.0272(7) Uani 1 1 d . .
C13 C 0.32264(12) 0.5131(5) 0.11081(14) 0.0238(6) Uani 1 1 d . .
C14 C 0.35676(13) 0.6812(5) 0.14013(15) 0.0282(6) Uani 1 1 d . .
H14 H 0.3705 0.7247 0.1892 0.034 Uiso 1 1 calc R U
C15 C 0.37165(13) 0.7891(5) 0.09960(15) 0.0279(6) Uani 1 1 d . .
H15 H 0.3952 0.9046 0.1209 0.033 Uiso 1 1 calc R U
C16 C 0.35188(13) 0.7264(5) 0.02808(15) 0.0267(7) Uani 1 1 d . .
C17 C 0.31783(13) 0.5563(5) -0.00210(15) 0.0285(7) Uani 1 1 d . .
H17 H 0.3048 0.5120 -0.0508 0.034 Uiso 1 1 calc R U
C18 C 0.30287(13) 0.4516(5) 0.03817(15) 0.0265(6) Uani 1 1 d . .
H18 H 0.2790 0.3369 0.0166 0.032 Uiso 1 1 calc R U
C19 C 0.39360(18) 1.0042(6) 0.0079(2) 0.0452(9) Uani 1 1 d . .
H19A H 0.3697 1.0905 0.0166 0.068 Uiso 1 1 calc R U
H19B H 0.3958 1.0597 -0.0316 0.068 Uiso 1 1 calc R U
H19C H 0.4354 0.9893 0.0556 0.068 Uiso 1 1 calc R U
C20 C 0.17131(12) 0.2457(4) 0.21708(15) 0.0235(6) Uani 1 1 d . .
C21 C 0.20157(12) 0.1887(4) 0.29156(14) 0.0224(6) Uani 1 1 d . .
C22 C 0.20129(12) 0.3041(4) 0.35031(15) 0.0224(6) Uani 1 1 d . .
H22 H 0.2452 0.3396 0.3919 0.027 Uiso 1 1 calc R U
C23 C 0.16639(12) 0.4946(4) 0.31282(15) 0.0232(6) Uani 1 1 d . .
H23A H 0.1525 0.5494 0.3419 0.028 Uiso 1 1 calc R U
H23B H 0.1944 0.5894 0.3143 0.028 Uiso 1 1 calc R U
C24 C 0.11085(13) 0.4606(4) 0.23041(15) 0.0233(6) Uani 1 1 d . .
H24 H 0.0842 0.3580 0.2291 0.028 Uiso 1 1 calc R U
C25 C 0.07268(12) 0.6398(5) 0.19163(15) 0.0254(6) Uani 1 1 d . .
C26 C 0.02519(13) 0.6839(5) 0.19674(17) 0.0320(7) Uani 1 1 d . .
H26 H 0.0167 0.5984 0.2233 0.038 Uiso 1 1 calc R U
C27 C -0.00977(14) 0.8499(6) 0.16377(19) 0.0383(8) Uani 1 1 d . .
H27 H -0.0414 0.8791 0.1687 0.046 Uiso 1 1 calc R U
C28 C 0.00128(14) 0.9731(6) 0.12383(19) 0.0395(8) Uani 1 1 d . .
H28 H -0.0234 1.0855 0.1000 0.047 Uiso 1 1 calc R U
C29 C 0.04821(15) 0.9331(5) 0.11851(18) 0.0378(8) Uani 1 1 d . .
H29 H 0.0562 1.0194 0.0916 0.045 Uiso 1 1 calc R U
C30 C 0.08420(14) 0.7669(5) 0.15218(17) 0.0322(7) Uani 1 1 d . .
H30 H 0.1165 0.7404 0.1482 0.039 Uiso 1 1 calc R U
C31 C 0.24020(13) 0.0258(5) 0.31629(15) 0.0235(6) Uani 1 1 d . .
C32 C 0.17797(12) 0.1910(4) 0.38775(14) 0.0213(6) Uani 1 1 d . .
C33 C 0.14104(12) 0.0277(4) 0.35552(15) 0.0229(6) Uani 1 1 d . .
H33 H 0.1277 -0.0138 0.3063 0.028 Uiso 1 1 calc R U
C34 C 0.12299(13) -0.0774(5) 0.39337(15) 0.0248(6) Uani 1 1 d . .
H34 H 0.0974 -0.1882 0.3701 0.030 Uiso 1 1 calc R U
C35 C 0.14297(12) -0.0178(5) 0.46555(14) 0.0223(6) Uani 1 1 d . .
C36 C 0.17851(12) 0.1480(5) 0.49799(14) 0.0242(6) Uani 1 1 d . .
H36 H 0.1908 0.1913 0.5465 0.029 Uiso 1 1 calc R U
C37 C 0.19594(12) 0.2498(5) 0.45977(15) 0.0242(6) Uani 1 1 d . .
H37 H 0.2207 0.3625 0.4828 0.029 Uiso 1 1 calc R U
C38 C 0.09776(17) -0.2945(5) 0.48166(19) 0.0404(8) Uani 1 1 d . .
H38A H 0.0564 -0.2740 0.4337 0.061 Uiso 1 1 calc R U
H38B H 0.0942 -0.3509 0.5199 0.061 Uiso 1 1 calc R U
H38C H 0.1210 -0.3828 0.4726 0.061 Uiso 1 1 calc R U
H3B H 0.1973(16) 0.063(7) 0.1758(19) 0.031(9) Uiso 1 1 d . .
H1B H 0.2979(15) 0.625(7) 0.3200(19) 0.032(9) Uiso 1 1 d . .
H3A H 0.1554(14) 0.207(5) 0.1176(18) 0.026(8) Uiso 1 1 d . .
H1A H 0.3312(12) 0.453(5) 0.3724(16) 0.013(7) Uiso 1 1 d . .

loop_
_atom_site_aniso_label
_atom_site_aniso_U_11
_atom_site_aniso_U_22
_atom_site_aniso_U_33
_atom_site_aniso_U_23
_atom_site_aniso_U_13
_atom_site_aniso_U_12
N1 0.0449(14) 0.0221(15) 0.0308(13) 0.0068(11) 0.0299(12) 0.0103(12)
N2 0.0468(15) 0.0343(17) 0.0313(12) 0.0072(12) 0.0268(12) 0.0152(14)
N3 0.0461(15) 0.0257(16) 0.0312(14) 0.0066(12) 0.0296(12) 0.0109(13)
N4 0.0431(14) 0.0315(16) 0.0345(13) 0.0085(12) 0.0288(12) 0.0130(13)
O1 0.0377(10) 0.0224(12) 0.0283(9) 0.0023(9) 0.0233(9) 0.0082(9)
O2 0.0526(13) 0.0363(14) 0.0322(11) -0.0081(10) 0.0299(10) -0.0122(11)
O3 0.0363(10) 0.0245(12) 0.0283(9) 0.0040(9) 0.0232(9) 0.0101(9)
O4 0.0371(11) 0.0272(12) 0.0267(9) -0.0010(9) 0.0217(9) -0.0057(10)
C1 0.0284(13) 0.0192(16) 0.0317(14) -0.0005(12) 0.0219(12) 0.0006(12)
C2 0.0274(13) 0.0233(16) 0.0284(13) -0.0021(12) 0.0199(11) -0.0002(12)
C3 0.0353(15) 0.0237(17) 0.0278(14) -0.0056(13) 0.0214(13) -0.0007(13)
C4 0.0391(15) 0.0250(17) 0.0335(14) -0.0030(13) 0.0260(13) 0.0030(14)
C5 0.0340(14) 0.0248(17) 0.0323(14) -0.0039(13) 0.0220(12) 0.0016(13)
C6 0.0261(13) 0.0264(18) 0.0311(13) -0.0089(13) 0.0156(11) 0.0016(13)
C7 0.0346(15) 0.0342(19) 0.0351(15) -0.0057(14) 0.0226(13) 0.0006(14)
C8 0.0288(15) 0.042(2) 0.0550(19) -0.0049(17) 0.0245(15) 0.0070(15)
C9 0.0370(18) 0.043(3) 0.089(3) 0.021(2) 0.0362(19) 0.0181(18)
C10 0.0442(19) 0.048(3) 0.094(3) 0.033(2) 0.045(2) 0.0146(19)
C11 0.0327(16) 0.039(2) 0.065(2) 0.0111(18) 0.0317(16) 0.0080(16)
C12 0.0335(14) 0.0297(18) 0.0259(13) -0.0014(13) 0.0218(12) -0.0007(14)
C13 0.0256(12) 0.0253(16) 0.0214(12) -0.0023(12) 0.0147(11) 0.0044(12)
C14 0.0318(14) 0.0323(17) 0.0233(12) -0.0072(13) 0.0181(11) 0.0007(13)
C15 0.0313(14) 0.0262(17) 0.0298(14) -0.0055(13) 0.0203(12) -0.0022(13)
C16 0.0299(13) 0.0268(18) 0.0267(13) -0.0007(12) 0.0188(11) 0.0031(12)
C17 0.0342(14) 0.0293(17) 0.0217(13) -0.0045(13) 0.0167(12) 0.0006(13)
C18 0.0290(13) 0.0247(17) 0.0247(13) -0.0041(12) 0.0157(11) 0.0006(12)
C19 0.061(2) 0.039(2) 0.0424(18) -0.0064(17) 0.0344(17) -0.0164(19)
C20 0.0293(13) 0.0176(15) 0.0310(14) 0.0012(12) 0.0222(12) 0.0024(12)
C21 0.0258(12) 0.0203(15) 0.0259(13) 0.0004(12) 0.0181(11) 0.0016(12)
C22 0.0246(12) 0.0207(15) 0.0239(12) -0.0006(11) 0.0156(10) 0.0010(11)
C23 0.0289(13) 0.0173(15) 0.0295(13) -0.0015(11) 0.0208(12) 0.0010(12)
C24 0.0309(13) 0.0187(15) 0.0278(13) -0.0015(12) 0.0217(11) -0.0007(12)
C25 0.0262(13) 0.0234(17) 0.0266(13) -0.0041(12) 0.0159(11) -0.0003(12)
C26 0.0296(14) 0.0347(18) 0.0375(15) -0.0025(14) 0.0233(12) 0.0004(14)
C27 0.0306(15) 0.035(2) 0.0534(19) -0.0039(16) 0.0272(15) 0.0048(14)
C28 0.0331(15) 0.0251(19) 0.0480(17) 0.0020(15) 0.0181(14) 0.0097(14)
C29 0.0396(16) 0.0308(19) 0.0454(17) 0.0079(15) 0.0269(14) 0.0052(15)
C30 0.0353(15) 0.0278(18) 0.0407(15) 0.0058(14) 0.0266(13) 0.0075(14)
C31 0.0304(13) 0.0234(17) 0.0248(13) 0.0008(12) 0.0209(11) 0.0018(13)
C32 0.0224(12) 0.0193(15) 0.0232(12) 0.0016(11) 0.0143(10) 0.0057(11)
C33 0.0266(13) 0.0234(16) 0.0217(12) -0.0029(11) 0.0161(11) 0.0008(12)
C34 0.0281(13) 0.0214(16) 0.0250(12) -0.0045(11) 0.0161(11) -0.0009(12)
C35 0.0224(12) 0.0233(16) 0.0233(12) 0.0040(12) 0.0148(10) 0.0060(12)
C36 0.0286(13) 0.0256(16) 0.0205(12) -0.0033(12) 0.0158(11) 0.0011(12)
C37 0.0274(13) 0.0191(15) 0.0250(13) -0.0036(11) 0.0152(11) -0.0020(11)
C38 0.058(2) 0.029(2) 0.0450(17) -0.0020(15) 0.0370(16) -0.0092(17)

loop_
_atom_type_symbol
_atom_type_description
_atom_type_scat_dispersion_real
_atom_type_scat_dispersion_imag
_atom_type_scat_source
C C 0.0181 0.0091 'International Tables Vol C Tables 4.2.6.8 and 6.1.1.4'
H H 0.0000 0.0000 'International Tables Vol C Tables 4.2.6.8 and 6.1.1.4'
N N 0.0311 0.0180 'International Tables Vol C Tables 4.2.6.8 and 6.1.1.4'
O O 0.0492 0.0322 'International Tables Vol C Tables 4.2.6.8 and 6.1.1.4'

loop_
_geom_angle_atom_site_label_1
_geom_angle_atom_site_label_2
_geom_angle_atom_site_label_3
_geom_angle
C1 N1 H1B 121(2)
C1 N1 H1A 121(2)
H1B N1 H1A 117(3)
C20 N3 H3B 122(2)
C20 N3 H3A 122(2)
H3B N3 H3A 116(3)
C1 O1 C5 116.9(2)
C16 O2 C19 118.1(2)
C20 O3 C24 115.1(2)
C35 O4 C38 118.3(2)
N1 C1 O1 111.0(2)
N1 C1 C2 125.5(3)
O1 C1 C2 123.5(3)
C1 C2 C12 117.5(2)
C1 C2 C3 122.1(3)
C12 C2 C3 120.3(2)
C13 C3 C2 115.1(3)
C13 C3 C4 108.2(2)
C2 C3 C4 107.7(2)
C13 C3 H3 108.5
C2 C3 H3 108.5
C4 C3 H3 108.5
C5 C4 C3 110.4(2)
C5 C4 H4A 109.6
C3 C4 H4A 109.6
C5 C4 H4B 109.6
C3 C4 H4B 109.6
H4A C4 H4B 108.1
O1 C5 C6 106.8(2)
O1 C5 C4 109.4(2)
C6 C5 C4 115.9(2)
O1 C5 H5 108.2
C6 C5 H5 108.2
C4 C5 H5 108.2
C11 C6 C7 118.9(3)
C11 C6 C5 118.1(3)
C7 C6 C5 122.9(3)
C8 C7 C6 120.8(3)
C8 C7 H7 119.6
C6 C7 H7 119.6
C9 C8 C7 120.0(3)
C9 C8 H8 120.0
C7 C8 H8 120.0
C8 C9 C10 119.2(3)
C8 C9 H9 120.4
C10 C9 H9 120.4
C11 C10 C9 120.3(4)
C11 C10 H10 119.8
C9 C10 H10 119.8
C10 C11 C6 120.8(3)
C10 C11 H11 119.6
C6 C11 H11 119.6
N2 C12 C2 178.9(3)
C14 C13 C18 118.2(3)
C14 C13 C3 122.6(2)
C18 C13 C3 118.9(3)
C13 C14 C15 121.7(2)
C13 C14 H14 119.2
C15 C14 H14 119.2
C16 C15 C14 119.4(3)
C16 C15 H15 120.3
C14 C15 H15 120.3
O2 C16 C15 124.5(3)
O2 C16 C17 115.9(2)
C15 C16 C17 119.6(3)
C18 C17 C16 120.5(3)
C18 C17 H17 119.8
C16 C17 H17 119.8
C17 C18 C13 120.6(3)
C17 C18 H18 119.7
C13 C18 H18 119.7
O2 C19 H19A 109.5
O2 C19 H19B 109.5
H19A C19 H19B 109.5
O2 C19 H19C 109.5
H19A C19 H19C 109.5
H19B C19 H19C 109.5
N3 C20 O3 111.6(2)
N3 C20 C21 125.7(3)
O3 C20 C21 122.6(2)
C20 C21 C31 117.5(2)
C20 C21 C22 123.6(3)
C31 C21 C22 118.6(2)
C21 C22 C32 113.8(3)
C21 C22 C23 108.3(2)
C32 C22 C23 113.9(2)
C21 C22 H22 106.8
C32 C22 H22 106.8
C23 C22 H22 106.8
C24 C23 C22 110.7(2)
C24 C23 H23A 109.5
C22 C23 H23A 109.5
C24 C23 H23B 109.5
C22 C23 H23B 109.5
H23A C23 H23B 108.1
O3 C24 C25 107.0(2)
O3 C24 C23 109.2(2)
C25 C24 C23 113.3(2)
O3 C24 H24 109.1
C25 C24 H24 109.1
C23 C24 H24 109.1
C30 C25 C26 118.5(3)
C30 C25 C24 122.2(2)
C26 C25 C24 119.3(3)
C27 C26 C25 121.1(3)
C27 C26 H26 119.5
C25 C26 H26 119.5
C28 C27 C26 120.0(3)
C28 C27 H27 120.0
C26 C27 H27 120.0
C29 C28 C27 119.8(3)
C29 C28 H28 120.1
C27 C28 H28 120.1
C28 C29 C30 120.7(3)
C28 C29 H29 119.7
C30 C29 H29 119.7
C25 C30 C29 119.9(3)
C25 C30 H30 120.1
C29 C30 H30 120.1
N4 C31 C21 179.3(3)
C33 C32 C37 117.6(3)
C33 C32 C22 123.5(2)
C37 C32 C22 118.9(3)
C32 C33 C34 121.7(2)
C32 C33 H33 119.1
C34 C33 H33 119.1
C35 C34 C33 119.1(3)
C35 C34 H34 120.4
C33 C34 H34 120.4
O4 C35 C36 115.9(2)
O4 C35 C34 124.0(3)
C36 C35 C34 120.1(3)
C37 C36 C35 119.9(2)
C37 C36 H36 120.0
C35 C36 H36 120.0
C36 C37 C32 121.5(3)
C36 C37 H37 119.3
C32 C37 H37 119.3
O4 C38 H38A 109.5
O4 C38 H38B 109.5
H38A C38 H38B 109.5
O4 C38 H38C 109.5
H38A C38 H38C 109.5
H38B C38 H38C 109.5

loop_
_geom_bond_atom_site_label_1
_geom_bond_atom_site_label_2
_geom_bond_distance
N1 C1 1.342(4)
N1 H1B 0.95(4)
N1 H1A 0.83(3)
N2 C12 1.164(4)
N3 C20 1.341(4)
N3 H3B 0.83(4)
N3 H3A 0.90(3)
N4 C31 1.158(4)
O1 C1 1.353(4)
O1 C5 1.461(3)
O2 C16 1.376(4)
O2 C19 1.423(4)
O3 C20 1.343(3)
O3 C24 1.452(3)
O4 C35 1.382(3)
O4 C38 1.425(4)
C1 C2 1.367(4)
C2 C12 1.400(4)
C2 C3 1.524(4)
C3 C13 1.523(4)
C3 C4 1.546(4)
C3 H3 1.0000
C4 C5 1.505(4)
C4 H4A 0.9900
C4 H4B 0.9900
C5 C6 1.501(4)
C5 H5 1.0000
C6 C11 1.372(5)
C6 C7 1.393(4)
C7 C8 1.384(5)
C7 H7 0.9500
C8 C9 1.373(6)
C8 H8 0.9500
C9 C10 1.401(5)
C9 H9 0.9500
C10 C11 1.371(5)
C10 H10 0.9500
C11 H11 0.9500
C13 C14 1.379(4)
C13 C18 1.404(4)
C14 C15 1.393(4)
C14 H14 0.9500
C15 C16 1.384(4)
C15 H15 0.9500
C16 C17 1.391(4)
C17 C18 1.378(4)
C17 H17 0.9500
C18 H18 0.9500
C19 H19A 0.9800
C19 H19B 0.9800
C19 H19C 0.9800
C20 C21 1.369(4)
C21 C31 1.405(4)
C21 C22 1.518(4)
C22 C32 1.520(4)
C22 C23 1.538(4)
C22 H22 1.0000
C23 C24 1.518(4)
C23 H23A 0.9900
C23 H23B 0.9900
C24 C25 1.505(4)
C24 H24 1.0000
C25 C30 1.393(4)
C25 C26 1.394(4)
C26 C27 1.382(5)
C26 H26 0.9500
C27 C28 1.377(5)
C27 H27 0.9500
C28 C29 1.376(5)
C28 H28 0.9500
C29 C30 1.395(5)
C29 H29 0.9500
C30 H30 0.9500
C32 C33 1.386(4)
C32 C37 1.402(4)
C33 C34 1.395(4)
C33 H33 0.9500
C34 C35 1.389(4)
C34 H34 0.9500
C35 C36 1.386(4)
C36 C37 1.378(4)
C36 H36 0.9500
C37 H37 0.9500
C38 H38A 0.9800
C38 H38B 0.9800
C38 H38C 0.9800

loop_
_geom_hbond_atom_site_label_D
_geom_hbond_atom_site_label_H
_geom_hbond_atom_site_label_A
_geom_hbond_distance_DH
_geom_hbond_distance_HA
_geom_hbond_distance_DA
_geom_hbond_angle_DHA
_geom_hbond_site_symmetry_A
N1 H1A O4 0.83(3) 2.18(3) 2.999(3) 168(3) 4_556
N3 H3A O2 0.90(3) 2.09(3) 2.946(3) 160(3) 4_545
N1 H1B N4 0.95(4) 2.08(4) 2.987(4) 161(3) 1_565
N3 H3B N2 0.83(4) 2.22(5) 3.030(4) 162(3) 1_545
C36 H36 N4 0.95 2.51 3.438(4) 164.4 4_556
C17 H17 N2 0.95 2.56 3.466(4) 160.3 4_545

loop_
_geom_torsion_atom_site_label_1
_geom_torsion_atom_site_label_2
_geom_torsion_atom_site_label_3
_geom_torsion_atom_site_label_4
_geom_torsion
C5 O1 C1 N1 164.4(2)
C5 O1 C1 C2 -15.3(4)
N1 C1 C2 C12 -1.1(5)
O1 C1 C2 C12 178.6(3)
N1 C1 C2 C3 -177.8(3)
O1 C1 C2 C3 1.9(4)
C1 C2 C3 C13 -139.7(3)
C12 C2 C3 C13 43.7(4)
C1 C2 C3 C4 -18.9(4)
C12 C2 C3 C4 164.5(3)
C13 C3 C4 C5 173.2(2)
C2 C3 C4 C5 48.2(3)
C1 O1 C5 C6 171.6(2)
C1 O1 C5 C4 45.5(3)
C3 C4 C5 O1 -62.9(3)
C3 C4 C5 C6 176.4(3)
O1 C5 C6 C11 63.9(4)
C4 C5 C6 C11 -174.0(3)
O1 C5 C6 C7 -120.0(3)
C4 C5 C6 C7 2.1(4)
C11 C6 C7 C8 0.7(5)
C5 C6 C7 C8 -175.3(3)
C6 C7 C8 C9 -0.6(5)
C7 C8 C9 C10 0.8(6)
C8 C9 C10 C11 -1.0(7)
C9 C10 C11 C6 1.2(7)
C7 C6 C11 C10 -1.0(5)
C5 C6 C11 C10 175.3(4)
C2 C3 C13 C14 38.5(4)
C4 C3 C13 C14 -82.0(3)
C2 C3 C13 C18 -148.2(3)
C4 C3 C13 C18 91.2(3)
C18 C13 C14 C15 0.0(4)
C3 C13 C14 C15 173.3(3)
C13 C14 C15 C16 -0.1(4)
C19 O2 C16 C15 -7.1(4)
C19 O2 C16 C17 173.9(3)
C14 C15 C16 O2 -179.4(3)
C14 C15 C16 C17 -0.4(4)
O2 C16 C17 C18 -180.0(3)
C15 C16 C17 C18 1.0(4)
C16 C17 C18 C13 -1.1(4)
C14 C13 C18 C17 0.6(4)
C3 C13 C18 C17 -173.0(3)
C24 O3 C20 N3 165.6(3)
C24 O3 C20 C21 -15.6(4)
N3 C20 C21 C31 -3.4(4)
O3 C20 C21 C31 178.0(2)
N3 C20 C21 C22 169.4(3)
O3 C20 C21 C22 -9.2(4)
C20 C21 C22 C32 123.6(3)
C31 C21 C22 C32 -63.7(3)
C20 C21 C22 C23 -4.2(4)
C31 C21 C22 C23 168.6(2)
C21 C22 C23 C24 39.0(3)
C32 C22 C23 C24 -88.7(3)
C20 O3 C24 C25 174.4(2)
C20 O3 C24 C23 51.4(3)
C22 C23 C24 O3 -63.9(3)
C22 C23 C24 C25 176.9(2)
O3 C24 C25 C30 -30.8(3)
C23 C24 C25 C30 89.7(3)
O3 C24 C25 C26 151.0(3)
C23 C24 C25 C26 -88.6(3)
C30 C25 C26 C27 -0.2(4)
C24 C25 C26 C27 178.1(3)
C25 C26 C27 C28 1.3(5)
C26 C27 C28 C29 -1.7(5)
C27 C28 C29 C30 1.0(5)
C26 C25 C30 C29 -0.4(4)
C24 C25 C30 C29 -178.7(3)
C28 C29 C30 C25 0.0(5)
C21 C22 C32 C33 -21.4(4)
C23 C22 C32 C33 103.4(3)
C21 C22 C32 C37 156.7(2)
C23 C22 C32 C37 -78.6(3)
C37 C32 C33 C34 -1.1(4)
C22 C32 C33 C34 176.9(3)
C32 C33 C34 C35 -0.6(4)
C38 O4 C35 C36 -174.3(3)
C38 O4 C35 C34 6.2(4)
C33 C34 C35 O4 -178.2(3)
C33 C34 C35 C36 2.3(4)
O4 C35 C36 C37 178.1(3)
C34 C35 C36 C37 -2.4(4)
C35 C36 C37 C32 0.7(4)
C33 C32 C37 C36 1.0(4)
C22 C32 C37 C36 -177.1(3)
